data_7019554
loop_
_publ_author_name
'Lam, Elizabeth Suk Hang'
'Tam, Anthony Yiu-Yan'
'Lam, Wai Han'
'Wong, Keith Man-Chung'
'Zhu, Nianyong'
'Yam, Vivian Wing-Wah'

_publ_section_title
;
 Structure, photophysical properties and computational study of a highly
 luminescent mixed-metal platinum(ii)-silver(i) system. Potential building
 blocks for emissive supramolecular structures.
;
_journal_issue 29
_journal_name_full 'Dalton transactions (Cambridge, England : 2003)'
_journal_page_first 8773
_journal_page_last 8776
_journal_paper_doi 10.1039/c2dt30598d
_journal_volume 41
_journal_year 2012
_chemical_formula_moiety 'C96 H82 Ag N10 Pt2, C F3 O3 S'
_chemical_formula_sum 'C97 H82 Ag F3 N10 O3 Pt2 S'
_chemical_formula_weight 2022.84
_chemical_name_systematic
;
?
;
_space_group_IT_number 2
_symmetry_cell_setting triclinic
_symmetry_Int_Tables_number 2
_symmetry_space_group_name_Hall '-P 1'
_symmetry_space_group_name_H-M 'P -1'
_atom_sites_solution_hydrogens geom
_atom_sites_solution_primary direct
_atom_sites_solution_secondary difmap
_audit_creation_method SHELXL-97
_cell_angle_alpha 102.52(2)
_cell_angle_beta 96.09(2)
_cell_angle_gamma 96.61(2)
_cell_formula_units_Z 2
_cell_length_a 14.002(2)
_cell_length_b 14.255(2)
_cell_length_c 24.591(4)
_cell_measurement_reflns_used 44341
_cell_measurement_temperature 301(2)
_cell_measurement_theta_max 25.03
_cell_measurement_theta_min 2.57
_cell_volume 4716.1(13)
_computing_cell_refinement 'SAINT (Bruker AXS Inc, 2006)'
_computing_data_collection 'SMART (Bruker AXS Inc, 1998)'
_computing_data_reduction 'SHELXL97 (Sheldrick, 2008)'
_computing_molecular_graphics 'MERCURY (Macrae et al., 2008)'
_computing_publication_material 'SHELXL97 (Sheldrick, 2008)'
_computing_structure_refinement 'SHELXL97 (Sheldrick, 2008)'
_computing_structure_solution 'SHELXS97 (Sheldrick, 2008)'
_diffrn_ambient_temperature 301(2)
_diffrn_measured_fraction_theta_full 0.996
_diffrn_measured_fraction_theta_max 0.996
_diffrn_measurement_device_type 'Bruker SMART 1000 CCD'
_diffrn_measurement_method '\w and \f scan'
_diffrn_radiation_monochromator graphite
_diffrn_radiation_source 'fine-focus sealed tube'
_diffrn_radiation_type MoK\a
_diffrn_radiation_wavelength 0.71073
_diffrn_reflns_av_R_equivalents 0.0321
_diffrn_reflns_av_sigmaI/netI 0.0399
_diffrn_reflns_limit_h_max 16
_diffrn_reflns_limit_h_min -16
_diffrn_reflns_limit_k_max 16
_diffrn_reflns_limit_k_min -16
_diffrn_reflns_limit_l_max 29
_diffrn_reflns_limit_l_min -29
_diffrn_reflns_number 44341
_diffrn_reflns_theta_full 25.03
_diffrn_reflns_theta_max 25.03
_diffrn_reflns_theta_min 2.57
_diffrn_standards_number 0
_exptl_absorpt_coefficient_mu 3.244
_exptl_absorpt_correction_T_max 0.3643
_exptl_absorpt_correction_T_min 0.2993
_exptl_absorpt_correction_type multi-scan
_exptl_absorpt_process_details 'SADABS (Sheldrick, 2004)'
_exptl_crystal_colour yellow
_exptl_crystal_density_diffrn 1.424
_exptl_crystal_density_method 'not measured'
_exptl_crystal_description block
_exptl_crystal_F_000 2008
_exptl_crystal_size_max 0.49
_exptl_crystal_size_mid 0.42
_exptl_crystal_size_min 0.39
_platon_squeeze_details
;
There is about 598 cubic Angstroms of solvent accessible void volume in
the crystal lattice.
Attempts to model the void with dichloromethane or diethyl ether
(the recrystallization solvent) were not successful. As a result, the
PLATON-SQUEEZE routine was run and the .hkp file obtained containing
the solvent free reflection data was renamed to .hkl file. the SHELXL
refinement was continued with the disordered solvent free .ins file.
After least-square convergence, PLATON was run again with the new .hkl
and .res files with the instruction 'CALC FCF' in order to produce
a proper final FoFc-CIF on a file with extension .hkp which was then
renamed to extension .fcf.
The .sqf file produced by PLATON which details the SQUEEZE results was
appended to the CIF here.
;
_refine_diff_density_max 1.378
_refine_diff_density_min -0.863
_refine_diff_density_rms 0.103
_refine_ls_extinction_method none
_refine_ls_goodness_of_fit_ref 1.009
_refine_ls_hydrogen_treatment constr
_refine_ls_matrix_type full
_refine_ls_number_parameters 1002
_refine_ls_number_reflns 16587
_refine_ls_number_restraints 311
_refine_ls_restrained_S_all 1.031
_refine_ls_R_factor_all 0.0818
_refine_ls_R_factor_gt 0.0559
_refine_ls_shift/su_max 0.004
_refine_ls_shift/su_mean 0.000
_refine_ls_structure_factor_coef Fsqd
_refine_ls_weighting_details 'calc w=1/[\s^2^(Fo^2^)+(0.1144P)^2^] where P=(Fo^2^+2Fc^2^)/3'
_refine_ls_weighting_scheme calc
_refine_ls_wR_factor_gt 0.1652
_refine_ls_wR_factor_ref 0.1802
_reflns_number_gt 10781
_reflns_number_total 16587
_reflns_threshold_expression I>2\s(I)
_cod_data_source_file c2dt30598d.txt
_cod_data_source_block wt1945w-shelxl
_cod_original_cell_volume 4716.1(12)
_cod_database_code 7019554

loop_
_symmetry_equiv_pos_as_xyz
'x, y, z'
'-x, -y, -z'

loop_
_atom_site_label
_atom_site_type_symbol
_atom_site_fract_x
_atom_site_fract_y
_atom_site_fract_z
_atom_site_U_iso_or_equiv
_atom_site_adp_type
_atom_site_occupancy
_atom_site_symmetry_multiplicity
_atom_site_calc_flag
_atom_site_refinement_flags
_atom_site_disorder_assembly
_atom_site_disorder_group
Pt1 Pt 0.67953(2) 0.08093(2) 0.628846(13) 0.08106(14) Uani 1 1 d . . .
Pt2 Pt 0.83707(2) 0.31870(2) 0.762399(13) 0.08024(14) Uani 1 1 d . . .
Ag1 Ag 0.76648(5) 0.11132(5) 0.75444(3) 0.0925(2) Uani 1 1 d . B .
N1 N 0.5331(5) 0.0471(5) 0.6208(3) 0.0896(19) Uani 1 1 d . . .
N2 N 0.3856(6) 0.0675(9) 0.5844(5) 0.140(4) Uani 1 1 d . . .
N3 N 0.8104(4) 0.1435(5) 0.6166(3) 0.0806(17) Uani 1 1 d . . .
N4 N 0.8956(5) 0.2424(5) 0.5752(3) 0.0875(18) Uani 1 1 d . . .
N5 N 0.6992(4) 0.3271(5) 0.7290(3) 0.0790(16) Uani 1 1 d . . .
N6 N 0.6001(5) 0.3763(5) 0.6682(3) 0.0884(18) Uani 1 1 d . . .
N7 N 0.9845(5) 0.3410(6) 0.7736(3) 0.092(2) Uani 1 1 d . A .
N8 N 1.1223(5) 0.4051(7) 0.7510(4) 0.114(3) Uani 1 1 d . . .
N9 N 0.7850(9) -0.3696(7) 0.8199(4) 0.133(3) Uani 1 1 d . . .
N10 N 0.7774(7) 0.0760(7) 1.0617(4) 0.124(3) Uani 1 1 d . . .
C1 C 0.4660(7) -0.0091(8) 0.6431(4) 0.100(3) Uani 1 1 d . . .
C2 C 0.4767(8) -0.0662(9) 0.6797(4) 0.125(4) Uani 1 1 d . . .
H2 H 0.5373 -0.0758 0.6953 0.149 Uiso 1 1 calc R . .
C3 C 0.3898(10) -0.1101(12) 0.6927(7) 0.166(6) Uani 1 1 d . . .
H3 H 0.3931 -0.1488 0.7186 0.200 Uiso 1 1 calc R . .
C4 C 0.2999(10) -0.0982(12) 0.6687(6) 0.166(6) Uani 1 1 d . . .
H4 H 0.2452 -0.1296 0.6792 0.199 Uiso 1 1 calc R . .
C5 C 0.2866(9) -0.0414(13) 0.6293(6) 0.175(7) Uani 1 1 d . . .
H5 H 0.2265 -0.0345 0.6117 0.210 Uiso 1 1 calc R . .
C6 C 0.3731(8) 0.0024(9) 0.6203(5) 0.125(4) Uani 1 1 d . . .
C7 C 0.4850(7) 0.0920(8) 0.5844(4) 0.107(3) Uani 1 1 d . . .
C8 C 0.5395(6) 0.1522(8) 0.5560(4) 0.105(3) Uani 1 1 d . . .
C9 C 0.6390(6) 0.1576(6) 0.5754(3) 0.088(2) Uani 1 1 d . . .
C10 C 0.7102(6) 0.2107(7) 0.5537(4) 0.091(2) Uani 1 1 d . . .
C11 C 0.6817(8) 0.2603(8) 0.5144(5) 0.121(4) Uani 1 1 d . . .
H11 H 0.7273 0.2990 0.5009 0.145 Uiso 1 1 calc R . .
C12 C 0.5822(9) 0.2519(9) 0.4948(5) 0.139(4) Uani 1 1 d U . .
H12 H 0.5646 0.2813 0.4657 0.166 Uiso 1 1 calc R . .
C13 C 0.5101(8) 0.2037(10) 0.5154(5) 0.141(5) Uani 1 1 d . . .
H13 H 0.4449 0.2045 0.5035 0.169 Uiso 1 1 calc R . .
C14 C 0.8052(5) 0.2014(6) 0.5800(4) 0.078(2) Uani 1 1 d . . .
C15 C 0.9087(6) 0.1459(7) 0.6367(4) 0.086(2) Uani 1 1 d . . .
C16 C 0.9518(7) 0.1022(9) 0.6710(4) 0.111(3) Uani 1 1 d . . .
H16 H 0.9153 0.0612 0.6882 0.133 Uiso 1 1 calc R . .
C17 C 1.0534(7) 0.1164(9) 0.6825(4) 0.112(3) Uani 1 1 d U . .
H17 H 1.0849 0.0824 0.7055 0.135 Uiso 1 1 calc R . .
C18 C 1.1053(7) 0.1816(10) 0.6591(4) 0.119(4) Uani 1 1 d . . .
H18 H 1.1722 0.1948 0.6694 0.143 Uiso 1 1 calc R . .
C19 C 1.0641(7) 0.2277(8) 0.6217(4) 0.108(3) Uani 1 1 d . . .
H19 H 1.1000 0.2695 0.6048 0.130 Uiso 1 1 calc R . .
C20 C 0.9626(6) 0.2068(7) 0.6110(3) 0.088(2) Uani 1 1 d . . .
C21 C 0.2994(9) 0.1194(10) 0.5574(5) 0.153(5) Uani 1 1 d D . .
H21A H 0.2450 0.1204 0.5788 0.184 Uiso 1 1 calc R . .
H21B H 0.3233 0.1852 0.5557 0.184 Uiso 1 1 calc R . .
C22 C 0.2722(11) 0.0560(11) 0.5007(7) 0.265(12) Uani 1 1 d D . .
H22A H 0.2532 -0.0106 0.5027 0.317 Uiso 1 1 calc R . .
H22B H 0.3257 0.0584 0.4788 0.317 Uiso 1 1 calc R . .
C23 C 0.1840(12) 0.0981(12) 0.4741(7) 0.186(6) Uani 1 1 d DU . .
H23A H 0.1872 0.1668 0.4908 0.223 Uiso 1 1 calc R . .
H23B H 0.1838 0.0893 0.4338 0.223 Uiso 1 1 calc R . .
C24 C 0.0917(12) 0.0392(15) 0.4872(10) 0.260(10) Uani 1 1 d DU . .
H24A H 0.0355 0.0492 0.4644 0.390 Uiso 1 1 calc R . .
H24B H 0.0849 0.0607 0.5262 0.390 Uiso 1 1 calc R . .
H24C H 0.0980 -0.0286 0.4791 0.390 Uiso 1 1 calc R . .
C25 C 0.9222(7) 0.3037(7) 0.5356(4) 0.104(3) Uani 1 1 d D . .
H25A H 0.9846 0.3429 0.5504 0.125 Uiso 1 1 calc R . .
H25B H 0.8745 0.3472 0.5330 0.125 Uiso 1 1 calc R . .
C26 C 0.9274(7) 0.2442(7) 0.4785(4) 0.112(3) Uani 1 1 d D . .
H26A H 0.8653 0.2040 0.4644 0.134 Uiso 1 1 calc R . .
H26B H 0.9757 0.2013 0.4814 0.134 Uiso 1 1 calc R . .
C27 C 0.9525(8) 0.3031(9) 0.4364(5) 0.132(4) Uani 1 1 d D . .
H27A H 1.0115 0.3480 0.4513 0.159 Uiso 1 1 calc R . .
H27B H 0.9007 0.3403 0.4293 0.159 Uiso 1 1 calc R . .
C28 C 0.9668(11) 0.2334(11) 0.3806(5) 0.183(6) Uani 1 1 d DU . .
H28A H 0.9796 0.2703 0.3532 0.275 Uiso 1 1 calc R . .
H28B H 0.9090 0.1874 0.3669 0.275 Uiso 1 1 calc R . .
H28C H 1.0206 0.1995 0.3874 0.275 Uiso 1 1 calc R . .
C29 C 0.6054(5) 0.2875(6) 0.7335(3) 0.076(2) Uani 1 1 d . . .
C30 C 0.5685(6) 0.2305(6) 0.7662(4) 0.089(2) Uani 1 1 d . . .
H30 H 0.6087 0.2109 0.7929 0.106 Uiso 1 1 calc R . .
C31 C 0.4683(8) 0.2024(8) 0.7584(5) 0.111(3) Uani 1 1 d . . .
H31 H 0.4419 0.1610 0.7791 0.133 Uiso 1 1 calc R . .
C32 C 0.4075(7) 0.2345(9) 0.7207(5) 0.115(3) Uani 1 1 d . . .
H32 H 0.3410 0.2153 0.7173 0.138 Uiso 1 1 calc R . .
C33 C 0.4419(7) 0.2936(8) 0.6883(4) 0.103(3) Uani 1 1 d . . .
H33 H 0.4004 0.3154 0.6632 0.124 Uiso 1 1 calc R . .
C34 C 0.5448(6) 0.3204(6) 0.6949(4) 0.086(2) Uani 1 1 d . . .
C35 C 0.6947(6) 0.3786(6) 0.6900(4) 0.077(2) Uani 1 1 d . . .
C36 C 0.7868(6) 0.4243(6) 0.6773(4) 0.084(2) Uani 1 1 d . . .
C37 C 0.8630(6) 0.4002(6) 0.7090(3) 0.080(2) Uani 1 1 d . A .
C38 C 0.9590(6) 0.4353(7) 0.7053(4) 0.090(2) Uani 1 1 d . . .
C39 C 0.9771(8) 0.4949(8) 0.6676(5) 0.113(3) Uani 1 1 d . A .
H39 H 1.0402 0.5193 0.6642 0.136 Uiso 1 1 calc R . .
C40 C 0.8996(10) 0.5160(8) 0.6361(5) 0.120(3) Uani 1 1 d . . .
H40 H 0.9108 0.5542 0.6106 0.145 Uiso 1 1 calc R A .
C41 C 0.8065(8) 0.4830(8) 0.6409(5) 0.111(3) Uani 1 1 d . A .
H41 H 0.7556 0.5002 0.6194 0.134 Uiso 1 1 calc R . .
C42 C 1.0243(6) 0.3976(7) 0.7415(4) 0.093(3) Uani 1 1 d . A .
C43 C 1.0592(4) 0.3086(6) 0.8021(3) 0.103(3) Uani 1 1 d G . .
C44 C 1.0597(5) 0.2443(6) 0.8372(3) 0.127(4) Uani 1 1 d G A .
H44 H 1.0015 0.2171 0.8462 0.153 Uiso 1 1 calc R . .
C45 C 1.1471(6) 0.2207(6) 0.8590(3) 0.159(5) Uani 1 1 d G A .
H45 H 1.1474 0.1777 0.8825 0.190 Uiso 1 1 calc R . .
C46 C 1.2340(5) 0.2614(7) 0.8456(4) 0.153(4) Uani 1 1 d GU A .
H46 H 1.2925 0.2457 0.8602 0.183 Uiso 1 1 calc R . .
C47 C 1.2335(4) 0.3258(6) 0.8105(4) 0.137(4) Uani 1 1 d GU A .
H47 H 1.2917 0.3530 0.8015 0.164 Uiso 1 1 calc R . .
C48 C 1.1461(5) 0.3493(5) 0.7887(3) 0.127(4) Uani 1 1 d G A .
C49 C 0.5630(8) 0.4284(9) 0.6268(5) 0.121(3) Uani 1 1 d . . .
H49A H 0.4979 0.3981 0.6098 0.145 Uiso 1 1 calc R . .
H49B H 0.6041 0.4252 0.5973 0.145 Uiso 1 1 calc R . .
C50 C 0.5612(11) 0.5328(10) 0.6552(7) 0.165(6) Uani 1 1 d . . .
H50A H 0.6195 0.5545 0.6822 0.198 Uiso 1 1 calc R . .
H50B H 0.5064 0.5351 0.6762 0.198 Uiso 1 1 calc R . .
C51 C 0.5547(14) 0.6070(13) 0.6176(9) 0.216(8) Uani 1 1 d . . .
H51A H 0.6129 0.6120 0.5996 0.259 Uiso 1 1 calc R . .
H51B H 0.4996 0.5844 0.5884 0.259 Uiso 1 1 calc R . .
C52 C 0.5443(19) 0.7004(17) 0.6505(12) 0.298(12) Uani 1 1 d U . .
H52A H 0.5275 0.7417 0.6259 0.448 Uiso 1 1 calc R . .
H52B H 0.6044 0.7287 0.6739 0.448 Uiso 1 1 calc R . .
H52C H 0.4940 0.6935 0.6735 0.448 Uiso 1 1 calc R . .
C53 C 1.1904(9) 0.4554(8) 0.7222(5) 0.131(4) Uiso 0.54(2) 1 d PD A 1
H53A H 1.1706 0.4318 0.6821 0.157 Uiso 0.54(2) 1 calc PR A 1
H53B H 1.2537 0.4365 0.7306 0.157 Uiso 0.54(2) 1 calc PR A 1
C54 C 1.202(2) 0.5657(13) 0.7356(13) 0.189(14) Uiso 0.54(2) 1 d PD A 1
H54A H 1.1388 0.5873 0.7366 0.227 Uiso 0.54(2) 1 calc PR A 1
H54B H 1.2327 0.5897 0.7068 0.227 Uiso 0.54(2) 1 calc PR A 1
C55 C 1.265(5) 0.605(3) 0.7933(17) 0.46(5) Uiso 0.54(2) 1 d PD A 1
H55A H 1.3098 0.5601 0.7995 0.556 Uiso 0.54(2) 1 calc PR A 1
H55B H 1.2239 0.6111 0.8229 0.556 Uiso 0.54(2) 1 calc PR A 1
C56 C 1.322(3) 0.705(3) 0.7945(19) 0.27(2) Uiso 0.54(2) 1 d PD A 1
H56A H 1.3706 0.7238 0.8268 0.407 Uiso 0.54(2) 1 calc PR A 1
H56B H 1.2780 0.7524 0.7964 0.407 Uiso 0.54(2) 1 calc PR A 1
H56C H 1.3520 0.7013 0.7610 0.407 Uiso 0.54(2) 1 calc PR A 1
C53' C 1.1904(9) 0.4554(8) 0.7222(5) 0.131(4) Uiso 0.46(2) 1 d PD A 2
H53C H 1.1575 0.4735 0.6901 0.157 Uiso 0.46(2) 1 calc PR A 2
H53D H 1.2399 0.4162 0.7100 0.157 Uiso 0.46(2) 1 calc PR A 2
C54' C 1.232(2) 0.5429(17) 0.7682(10) 0.148(11) Uiso 0.46(2) 1 d PD A 2
H54C H 1.2581 0.5216 0.8010 0.177 Uiso 0.46(2) 1 calc PR A 2
H54D H 1.1810 0.5806 0.7787 0.177 Uiso 0.46(2) 1 calc PR A 2
C55' C 1.314(3) 0.608(3) 0.751(2) 0.300 Uiso 0.46(2) 1 d PD A 2
H55C H 1.3461 0.5699 0.7226 0.360 Uiso 0.46(2) 1 calc PR A 2
H55D H 1.3611 0.6401 0.7830 0.360 Uiso 0.46(2) 1 calc PR A 2
C56' C 1.262(6) 0.684(5) 0.726(4) 0.484 Uiso 0.46(2) 1 d PD A 2
H56D H 1.3086 0.7259 0.7135 0.726 Uiso 0.46(2) 1 calc PR A 2
H56E H 1.2312 0.7216 0.7548 0.726 Uiso 0.46(2) 1 calc PR A 2
H56F H 1.2136 0.6506 0.6951 0.726 Uiso 0.46(2) 1 calc PR A 2
C57 C 0.7194(6) -0.0077(7) 0.6803(4) 0.095(3) Uani 1 1 d . . .
C58 C 0.7388(7) -0.0642(7) 0.7110(4) 0.095(3) Uani 1 1 d . . .
C59 C 0.7514(6) -0.1410(7) 0.7381(4) 0.091(2) Uani 1 1 d . . .
C60 C 0.7091(7) -0.1461(8) 0.7863(4) 0.105(3) Uani 1 1 d . . .
H60 H 0.6729 -0.0980 0.8007 0.126 Uiso 1 1 calc R . .
C61 C 0.7190(8) -0.2196(8) 0.8130(4) 0.111(3) Uani 1 1 d . . .
H61 H 0.6873 -0.2221 0.8441 0.134 Uiso 1 1 calc R . .
C62 C 0.7759(8) -0.2910(8) 0.7944(4) 0.113(3) Uani 1 1 d . . .
C63 C 0.8194(8) -0.2877(9) 0.7449(5) 0.122(3) Uani 1 1 d . . .
H63 H 0.8548 -0.3362 0.7298 0.146 Uiso 1 1 calc R . .
C64 C 0.8080(7) -0.2109(8) 0.7193(4) 0.111(3) Uani 1 1 d . . .
H64 H 0.8398 -0.2067 0.6884 0.133 Uiso 1 1 calc R . .
C65 C 0.7047(9) -0.4288(6) 0.8325(4) 0.137(5) Uani 1 1 d G . .
C66 C 0.6048(10) -0.4316(7) 0.8221(4) 0.167(6) Uani 1 1 d G . .
H66 H 0.5791 -0.3892 0.8025 0.201 Uiso 1 1 calc R . .
C67 C 0.5433(7) -0.4979(9) 0.8408(5) 0.191(6) Uani 1 1 d GU . .
H67 H 0.4764 -0.4998 0.8338 0.229 Uiso 1 1 calc R . .
C68 C 0.5816(10) -0.5614(7) 0.8699(5) 0.174(6) Uani 1 1 d G . .
H68 H 0.5405 -0.6057 0.8824 0.209 Uiso 1 1 calc R . .
C69 C 0.6816(10) -0.5585(6) 0.8804(4) 0.152(5) Uani 1 1 d GU . .
H69 H 0.7073 -0.6009 0.8999 0.182 Uiso 1 1 calc R . .
C70 C 0.7431(7) -0.4922(8) 0.8617(4) 0.149(5) Uani 1 1 d G . .
C71 C 0.8440(7) -0.4714(7) 0.8675(4) 0.165(7) Uani 1 1 d G . .
C72 C 0.8657(9) -0.3965(7) 0.8408(3) 0.146(5) Uani 1 1 d G . .
C73 C 0.9618(10) -0.3588(6) 0.8408(4) 0.153(5) Uani 1 1 d GU . .
H73 H 0.9763 -0.3087 0.8230 0.183 Uiso 1 1 calc R . .
C74 C 1.0362(7) -0.3960(8) 0.8675(5) 0.197(8) Uani 1 1 d G . .
H74 H 1.1005 -0.3709 0.8676 0.237 Uiso 1 1 calc R . .
C75 C 1.0146(8) -0.4709(9) 0.8942(4) 0.219(9) Uiso 1 1 d G . .
H75 H 1.0644 -0.4958 0.9121 0.263 Uiso 1 1 calc R . .
C76 C 0.9185(9) -0.5086(7) 0.8942(4) 0.174(5) Uani 1 1 d GU . .
H76 H 0.9040 -0.5587 0.9120 0.209 Uiso 1 1 calc R . .
C77 C 0.8124(6) 0.2428(6) 0.8218(3) 0.082(2) Uani 1 1 d . B .
C78 C 0.7994(6) 0.1996(7) 0.8589(4) 0.097(3) Uani 1 1 d . . .
C79 C 0.7973(9) 0.1680(10) 0.9086(4) 0.071(6) Uani 0.545(11) 1 d PGD B 1
C80 C 0.8560(9) 0.2223(8) 0.9569(5) 0.118(6) Uani 0.545(11) 1 d PGDU B 1
H80 H 0.8953 0.2789 0.9556 0.142 Uiso 0.545(11) 1 calc PR B 1
C81 C 0.8561(10) 0.1920(9) 1.0069(4) 0.103(5) Uani 0.545(11) 1 d PGDU B 1
H81 H 0.8955 0.2284 1.0392 0.124 Uiso 0.545(11) 1 calc PR B 1
C82 C 0.7975(11) 0.1075(10) 1.0088(4) 0.124(11) Uani 0.545(11) 1 d PGD B 1
C83 C 0.7387(10) 0.0532(9) 0.9605(6) 0.121(7) Uani 0.545(11) 1 d PGDU B 1
H83 H 0.6995 -0.0033 0.9617 0.146 Uiso 0.545(11) 1 calc PR B 1
C84 C 0.7386(8) 0.0835(10) 0.9104(4) 0.103(5) Uani 0.545(11) 1 d PGDU B 1
H84 H 0.6993 0.0472 0.8781 0.124 Uiso 0.545(11) 1 calc PR B 1
C79' C 0.7782(13) 0.1579(12) 0.9123(6) 0.113(12) Uani 0.455(11) 1 d PGD B 2
C80' C 0.7417(13) 0.2163(10) 0.9559(7) 0.128(8) Uani 0.455(11) 1 d PGDU B 2
H80' H 0.7189 0.2730 0.9510 0.154 Uiso 0.455(11) 1 calc PR B 2
C81' C 0.7392(13) 0.1898(11) 1.0070(6) 0.141(9) Uani 0.455(11) 1 d PGDU B 2
H81' H 0.7148 0.2289 1.0362 0.169 Uiso 0.455(11) 1 calc PR B 2
C82' C 0.7733(13) 0.1050(11) 1.0144(6) 0.077(7) Uani 0.455(11) 1 d PGDU B 2
C83' C 0.8098(13) 0.0466(10) 0.9708(8) 0.132(9) Uani 0.455(11) 1 d PGDU B 2
H83' H 0.8325 -0.0101 0.9758 0.158 Uiso 0.455(11) 1 calc PR B 2
C84' C 0.8122(13) 0.0731(11) 0.9197(7) 0.113(7) Uani 0.455(11) 1 d PGDU B 2
H84' H 0.8366 0.0341 0.8905 0.135 Uiso 0.455(11) 1 calc PR B 2
C85 C 0.8487(7) 0.0656(6) 1.0995(3) 0.133(4) Uani 1 1 d GU B .
C86 C 0.9469(8) 0.0766(8) 1.0940(4) 0.193(7) Uani 1 1 d G . .
H86 H 0.9672 0.0914 1.0617 0.231 Uiso 1 1 calc R B .
C87 C 1.0147(6) 0.0655(9) 1.1369(5) 0.250(9) Uani 1 1 d GU B .
H87 H 1.0804 0.0728 1.1332 0.300 Uiso 1 1 calc R . .
C88 C 0.9843(7) 0.0434(8) 1.1852(4) 0.204(7) Uani 1 1 d GU . .
H88 H 1.0297 0.0360 1.2139 0.245 Uiso 1 1 calc R B .
C89 C 0.8861(8) 0.0324(7) 1.1907(3) 0.178(5) Uani 1 1 d GU B .
H89 H 0.8658 0.0176 1.2230 0.214 Uiso 1 1 calc R . .
C90 C 0.8183(6) 0.0435(6) 1.1478(4) 0.134(4) Uani 1 1 d GU . .
C91 C 0.7191(7) 0.0336(7) 1.1370(4) 0.143(4) Uani 1 1 d G B .
C92 C 0.6948(8) 0.0571(7) 1.0858(3) 0.141(4) Uani 1 1 d G B .
C93 C 0.5982(9) 0.0591(9) 1.0665(4) 0.189(7) Uani 1 1 d G . .
H93 H 0.5819 0.0748 1.0323 0.227 Uiso 1 1 calc R B .
C94 C 0.5260(7) 0.0376(10) 1.0984(6) 0.223(9) Uani 1 1 d G B .
H94 H 0.4614 0.0389 1.0855 0.268 Uiso 1 1 calc R . .
C95 C 0.5504(9) 0.0141(10) 1.1496(5) 0.236(10) Uani 1 1 d G . .
H95 H 0.5021 -0.0003 1.1709 0.284 Uiso 1 1 calc R B .
C96 C 0.6469(10) 0.0121(8) 1.1689(3) 0.197(7) Uani 1 1 d G B .
H96 H 0.6632 -0.0037 1.2032 0.236 Uiso 1 1 calc R . .
S1 S 0.2485(4) 0.4339(4) 0.5726(2) 0.1410(19) Uiso 0.728(7) 1 d PD C 1
O1 O 0.1472(7) 0.4294(13) 0.5705(8) 0.219(7) Uiso 0.728(7) 1 d PD C 1
O2 O 0.2910(17) 0.5259(14) 0.6078(9) 0.299(11) Uiso 0.728(7) 1 d PD C 1
O3 O 0.2846(14) 0.3605(12) 0.5897(8) 0.224(7) Uiso 0.728(7) 1 d PD C 1
C97 C 0.2818(13) 0.4349(15) 0.5076(5) 0.328 Uiso 0.728(7) 1 d PD C 1
F1 F 0.3730(12) 0.4243(14) 0.5154(8) 0.279(8) Uiso 0.728(7) 1 d PD C 1
F2 F 0.2675(19) 0.5135(17) 0.4953(11) 0.381(13) Uiso 0.728(7) 1 d PD C 1
F3 F 0.2387(16) 0.3639(16) 0.4698(8) 0.338(11) Uiso 0.728(7) 1 d PD C 1
S1' S 0.3214(14) 0.4431(16) 0.6163(9) 0.214(9) Uiso 0.272(7) 1 d PD C 2
O1' O 0.269(3) 0.387(4) 0.647(2) 0.301 Uiso 0.272(7) 1 d PD C 2
O2' O 0.394(3) 0.511(3) 0.652(2) 0.45(6) Uiso 0.272(7) 1 d PD C 2
O3' O 0.360(4) 0.383(4) 0.5736(17) 0.301 Uiso 0.272(7) 1 d PD C 2
C97' C 0.2438(15) 0.5043(16) 0.5849(10) 0.075(7) Uiso 0.272(7) 1 d PD C 2
F1' F 0.2898(19) 0.5856(17) 0.5813(12) 0.169(11) Uiso 0.272(7) 1 d PD C 2
F2' F 0.178(3) 0.525(3) 0.6155(17) 0.34(3) Uiso 0.272(7) 1 d PD C 2
F3' F 0.200(2) 0.473(2) 0.5370(12) 0.215 Uiso 0.272(7) 1 d PD C 2

loop_
_atom_site_aniso_label
_atom_site_aniso_U_11
_atom_site_aniso_U_22
_atom_site_aniso_U_33
_atom_site_aniso_U_23
_atom_site_aniso_U_13
_atom_site_aniso_U_12
Pt1 0.0689(2) 0.1012(3) 0.0704(2) 0.01629(17) 0.00954(14) 0.00735(16)
Pt2 0.0712(2) 0.0970(3) 0.0715(2) 0.01868(17) 0.01129(14) 0.00786(16)
Ag1 0.0924(4) 0.1034(5) 0.0784(4) 0.0170(3) 0.0087(3) 0.0110(3)
N1 0.073(4) 0.103(5) 0.084(5) 0.012(4) 0.012(4) -0.003(4)
N2 0.063(5) 0.211(11) 0.147(8) 0.064(8) -0.007(5) -0.006(6)
N3 0.068(4) 0.100(5) 0.074(4) 0.016(4) 0.019(3) 0.012(3)
N4 0.081(4) 0.093(5) 0.082(4) 0.010(4) 0.015(3) -0.001(3)
N5 0.072(4) 0.089(4) 0.080(4) 0.025(4) 0.016(3) 0.014(3)
N6 0.084(5) 0.100(5) 0.086(5) 0.034(4) 0.008(4) 0.014(4)
N7 0.065(4) 0.115(5) 0.087(5) 0.007(4) 0.006(3) 0.004(4)
N8 0.072(5) 0.155(8) 0.094(6) -0.012(5) 0.023(4) -0.003(5)
N9 0.171(9) 0.127(8) 0.109(7) 0.030(6) 0.007(6) 0.057(7)
N10 0.144(8) 0.129(7) 0.100(6) 0.057(5) -0.031(5) 0.001(6)
C1 0.074(6) 0.122(7) 0.092(6) 0.014(6) 0.010(5) -0.017(5)
C2 0.116(8) 0.169(10) 0.095(7) 0.053(7) 0.024(6) -0.005(7)
C3 0.111(9) 0.229(15) 0.187(13) 0.109(12) 0.051(9) -0.004(9)
C4 0.118(10) 0.224(16) 0.141(11) 0.044(11) 0.025(8) -0.051(10)
C5 0.109(9) 0.263(18) 0.141(12) 0.075(12) -0.004(8) -0.056(10)
C6 0.103(8) 0.149(10) 0.112(8) 0.027(7) 0.026(6) -0.030(7)
C7 0.073(6) 0.139(8) 0.102(7) 0.035(6) -0.008(5) -0.012(5)
C8 0.061(5) 0.133(8) 0.112(7) 0.032(6) -0.003(5) -0.020(5)
C9 0.081(5) 0.101(6) 0.075(5) 0.008(4) 0.017(4) 0.006(4)
C10 0.074(5) 0.101(6) 0.101(6) 0.028(5) 0.015(5) 0.013(4)
C11 0.096(7) 0.138(9) 0.148(10) 0.079(8) 0.012(6) 0.015(6)
C12 0.125(7) 0.165(8) 0.142(7) 0.081(7) 0.002(6) 0.013(6)
C13 0.109(8) 0.215(13) 0.141(10) 0.119(10) 0.021(7) 0.047(8)
C14 0.056(4) 0.090(5) 0.084(5) 0.009(4) 0.012(4) 0.008(4)
C15 0.061(4) 0.118(7) 0.079(5) 0.015(5) 0.019(4) 0.013(4)
C16 0.081(6) 0.190(11) 0.069(5) 0.035(6) 0.015(4) 0.037(6)
C17 0.091(6) 0.157(7) 0.091(6) 0.028(5) 0.013(5) 0.025(5)
C18 0.080(6) 0.177(11) 0.083(7) 0.001(7) -0.014(5) 0.029(7)
C19 0.078(6) 0.132(8) 0.094(7) -0.013(6) 0.022(5) -0.006(5)
C20 0.065(5) 0.118(7) 0.071(5) 0.000(5) 0.003(4) 0.015(5)
C21 0.146(11) 0.153(11) 0.139(10) -0.016(9) 0.058(9) -0.005(8)
C22 0.32(3) 0.150(14) 0.26(2) -0.098(16) 0.10(2) -0.024(15)
C23 0.149(9) 0.200(10) 0.202(10) 0.052(8) -0.036(7) 0.040(8)
C24 0.254(17) 0.255(17) 0.267(18) 0.028(14) 0.035(14) 0.080(14)
C25 0.086(6) 0.094(6) 0.128(8) 0.027(6) 0.014(5) -0.005(5)
C26 0.108(7) 0.123(7) 0.102(7) 0.026(6) 0.034(6) -0.009(6)
C27 0.120(8) 0.146(9) 0.131(9) 0.045(8) 0.022(7) -0.007(7)
C28 0.190(12) 0.232(13) 0.131(10) 0.072(10) 0.024(9) -0.017(10)
C29 0.061(4) 0.079(5) 0.084(5) 0.014(4) 0.006(4) 0.005(4)
C30 0.078(5) 0.096(6) 0.093(6) 0.028(5) 0.014(4) 0.005(4)
C31 0.097(7) 0.124(8) 0.114(8) 0.027(6) 0.031(6) 0.006(6)
C32 0.081(6) 0.139(9) 0.120(8) 0.023(7) 0.028(6) -0.002(6)
C33 0.076(6) 0.116(7) 0.113(7) 0.018(6) 0.007(5) 0.018(5)
C34 0.074(5) 0.091(5) 0.086(6) 0.011(5) 0.005(4) 0.000(4)
C35 0.081(5) 0.072(5) 0.085(5) 0.027(4) 0.016(4) 0.020(4)
C36 0.080(5) 0.095(6) 0.080(5) 0.028(5) 0.020(4) 0.006(4)
C37 0.084(5) 0.077(5) 0.073(5) 0.005(4) 0.014(4) 0.002(4)
C38 0.084(6) 0.096(6) 0.079(5) 0.000(5) 0.022(4) 0.000(5)
C39 0.101(7) 0.112(7) 0.121(8) 0.024(6) 0.036(6) -0.015(6)
C40 0.144(10) 0.110(8) 0.118(8) 0.042(6) 0.049(8) 0.005(7)
C41 0.110(7) 0.126(8) 0.115(8) 0.062(7) 0.023(6) 0.014(6)
C42 0.071(5) 0.105(6) 0.087(6) -0.003(5) 0.014(4) -0.008(5)
C43 0.086(6) 0.136(8) 0.069(5) -0.004(5) -0.009(5) 0.014(6)
C44 0.092(7) 0.185(11) 0.095(7) 0.007(7) -0.003(5) 0.042(7)
C45 0.113(9) 0.231(15) 0.120(9) 0.003(9) -0.005(7) 0.069(10)
C46 0.125(7) 0.175(8) 0.146(8) 0.007(7) 0.001(6) 0.043(7)
C47 0.101(7) 0.155(8) 0.133(7) -0.006(6) 0.011(6) 0.007(6)
C48 0.069(6) 0.175(11) 0.105(8) -0.027(8) -0.008(5) 0.020(6)
C49 0.103(7) 0.160(11) 0.117(8) 0.075(8) 0.006(6) 0.017(7)
C50 0.165(12) 0.151(11) 0.204(15) 0.107(11) -0.021(10) 0.047(9)
C51 0.228(19) 0.174(16) 0.22(2) 0.021(14) -0.039(15) 0.038(13)
C52 0.34(2) 0.210(16) 0.32(2) 0.021(15) -0.044(15) 0.092(15)
C57 0.080(5) 0.116(7) 0.069(5) -0.010(5) 0.010(4) -0.004(5)
C58 0.103(7) 0.115(7) 0.066(5) 0.024(5) 0.003(4) 0.009(5)
C59 0.087(6) 0.103(6) 0.076(5) 0.015(5) 0.002(4) 0.008(5)
C60 0.116(7) 0.115(7) 0.090(6) 0.027(6) 0.018(5) 0.028(6)
C61 0.150(9) 0.112(7) 0.081(6) 0.026(6) 0.028(6) 0.037(7)
C62 0.128(8) 0.115(8) 0.092(7) 0.019(6) 0.007(6) 0.016(6)
C63 0.140(9) 0.126(9) 0.103(8) 0.019(7) 0.020(7) 0.050(7)
C64 0.113(7) 0.123(8) 0.097(7) 0.018(6) 0.023(6) 0.017(6)
C65 0.212(16) 0.108(9) 0.095(8) 0.030(7) 0.030(9) 0.015(10)
C66 0.175(14) 0.172(13) 0.144(12) 0.033(10) 0.024(10) -0.018(11)
C67 0.207(10) 0.188(10) 0.183(10) 0.055(8) 0.040(8) 0.006(8)
C68 0.25(2) 0.127(11) 0.159(13) 0.050(9) 0.052(13) 0.021(11)
C69 0.195(9) 0.133(8) 0.131(8) 0.038(7) 0.015(7) 0.028(7)
C70 0.222(16) 0.102(9) 0.108(10) -0.015(7) 0.031(11) 0.028(10)
C71 0.272(19) 0.141(11) 0.088(8) 0.014(7) -0.015(10) 0.113(13)
C72 0.206(16) 0.150(11) 0.082(7) -0.002(7) 0.015(8) 0.084(11)
C73 0.162(8) 0.152(8) 0.138(8) 0.012(7) 0.012(7) 0.042(7)
C74 0.215(17) 0.206(17) 0.147(13) -0.040(12) 0.003(12) 0.109(14)
C76 0.212(10) 0.150(8) 0.158(9) 0.029(7) 0.018(8) 0.035(8)
C77 0.088(5) 0.089(5) 0.066(5) 0.017(4) 0.000(4) 0.010(4)
C78 0.081(6) 0.116(7) 0.096(7) 0.023(6) 0.006(5) 0.036(5)
C79 0.072(9) 0.090(15) 0.053(10) 0.029(10) -0.012(7) 0.022(9)
C80 0.135(10) 0.119(10) 0.100(9) 0.045(8) -0.002(8) -0.002(8)
C81 0.120(9) 0.105(9) 0.086(8) 0.044(7) -0.009(7) 0.004(7)
C82 0.088(14) 0.22(3) 0.063(12) 0.034(15) -0.003(10) 0.015(15)
C83 0.130(10) 0.121(10) 0.115(10) 0.036(8) 0.020(8) 0.004(8)
C84 0.101(9) 0.113(9) 0.089(8) 0.026(7) 0.003(7) -0.012(7)
C79' 0.15(2) 0.09(2) 0.11(2) 0.021(18) 0.067(19) 0.032(19)
C80' 0.139(12) 0.135(12) 0.117(11) 0.037(9) 0.032(9) 0.016(9)
C81' 0.151(13) 0.139(12) 0.143(12) 0.039(9) 0.030(9) 0.045(9)
C82' 0.081(9) 0.067(9) 0.085(11) 0.030(8) -0.001(7) 0.009(7)
C83' 0.139(12) 0.129(12) 0.132(12) 0.032(9) 0.027(9) 0.027(9)
C84' 0.125(11) 0.115(10) 0.104(10) 0.037(8) 0.014(8) 0.022(8)
C85 0.150(8) 0.118(7) 0.126(7) 0.044(6) -0.020(6) 0.006(6)
C86 0.217(17) 0.184(14) 0.184(14) 0.118(12) -0.066(12) -0.004(12)
C87 0.246(12) 0.262(12) 0.243(12) 0.092(9) -0.002(9) 0.010(9)
C88 0.206(10) 0.226(10) 0.192(10) 0.097(8) -0.016(8) 0.019(8)
C89 0.197(10) 0.181(9) 0.165(9) 0.087(7) -0.021(7) 0.010(7)
C90 0.160(8) 0.122(7) 0.119(7) 0.067(6) -0.031(6) -0.005(6)
C91 0.207(14) 0.142(10) 0.089(7) 0.064(7) -0.006(8) 0.012(9)
C92 0.202(14) 0.121(9) 0.100(8) 0.038(7) 0.007(9) 0.010(9)
C93 0.172(14) 0.29(2) 0.112(10) 0.072(11) -0.003(10) 0.024(14)
C94 0.170(15) 0.38(3) 0.172(16) 0.149(18) 0.043(12) 0.051(16)
C95 0.189(18) 0.37(3) 0.178(18) 0.129(19) 0.057(14) 0.009(18)
C96 0.29(2) 0.196(15) 0.121(11) 0.095(11) 0.009(14) 0.006(15)

loop_
_atom_type_symbol
_atom_type_description
_atom_type_scat_dispersion_real
_atom_type_scat_dispersion_imag
_atom_type_scat_source
C C 0.0033 0.0016 'International Tables Vol C Tables 4.2.6.8 and 6.1.1.4'
H H 0.0000 0.0000 'International Tables Vol C Tables 4.2.6.8 and 6.1.1.4'
Ag Ag -0.8971 1.1015 'International Tables Vol C Tables 4.2.6.8 and 6.1.1.4'
F F 0.0171 0.0103 'International Tables Vol C Tables 4.2.6.8 and 6.1.1.4'
N N 0.0061 0.0033 'International Tables Vol C Tables 4.2.6.8 and 6.1.1.4'
O O 0.0106 0.0060 'International Tables Vol C Tables 4.2.6.8 and 6.1.1.4'
Pt Pt -1.7033 8.3905 'International Tables Vol C Tables 4.2.6.8 and 6.1.1.4'
S S 0.1246 0.1234 'International Tables Vol C Tables 4.2.6.8 and 6.1.1.4'

loop_
_geom_angle_atom_site_label_1
_geom_angle_atom_site_label_2
_geom_angle_atom_site_label_3
_geom_angle
C9 Pt1 N3 79.5(3)
C9 Pt1 N1 79.4(3)
N3 Pt1 N1 158.9(3)
C9 Pt1 C57 176.0(3)
N3 Pt1 C57 101.5(3)
N1 Pt1 C57 99.5(3)
C9 Pt1 Ag1 139.6(2)
N3 Pt1 Ag1 86.91(19)
N1 Pt1 Ag1 109.5(2)
C57 Pt1 Ag1 44.4(2)
C37 Pt2 C77 176.1(3)
C37 Pt2 N7 79.0(3)
C77 Pt2 N7 100.2(3)
C37 Pt2 N5 78.9(3)
C77 Pt2 N5 101.9(3)
N7 Pt2 N5 157.9(3)
C37 Pt2 Ag1 136.1(2)
C77 Pt2 Ag1 47.8(2)
N7 Pt2 Ag1 109.7(2)
N5 Pt2 Ag1 85.99(19)
C57 Ag1 C77 173.0(4)
C57 Ag1 C58 30.4(3)
C77 Ag1 C58 156.5(3)
C57 Ag1 C78 158.3(4)
C77 Ag1 C78 28.4(3)
C58 Ag1 C78 129.6(3)
C57 Ag1 Pt2 129.9(3)
C77 Ag1 Pt2 43.2(2)
C58 Ag1 Pt2 155.7(2)
C78 Ag1 Pt2 71.6(2)
C57 Ag1 Pt1 41.1(3)
C77 Ag1 Pt1 132.0(2)
C58 Ag1 Pt1 71.5(2)
C78 Ag1 Pt1 155.2(2)
Pt2 Ag1 Pt1 91.73(3)
C7 N1 C1 109.7(8)
C7 N1 Pt1 113.0(6)
C1 N1 Pt1 137.4(7)
C7 N2 C6 107.9(9)
C7 N2 C21 125.9(10)
C6 N2 C21 125.3(9)
C14 N3 C15 108.3(6)
C14 N3 Pt1 113.9(5)
C15 N3 Pt1 137.8(6)
C14 N4 C20 107.0(7)
C14 N4 C25 127.2(8)
C20 N4 C25 125.4(7)
C35 N5 C29 108.8(7)
C35 N5 Pt2 114.2(5)
C29 N5 Pt2 136.7(6)
C34 N6 C35 106.6(7)
C34 N6 C49 125.7(8)
C35 N6 C49 127.6(7)
C42 N7 C43 107.6(7)
C42 N7 Pt2 114.4(6)
C43 N7 Pt2 137.8(6)
C42 N8 C48 108.2(8)
C42 N8 C53 125.7(11)
C48 N8 C53 125.8(9)
C72 N9 C62 127.8(12)
C72 N9 C65 108.0(10)
C62 N9 C65 123.9(10)
C82' N10 C85 135.0(12)
C82' N10 C92 121.3(11)
C85 N10 C92 103.4(8)
C85 N10 C82 122.0(10)
C92 N10 C82 134.5(9)
C2 C1 N1 132.2(9)
C2 C1 C6 120.4(9)
N1 C1 C6 107.4(10)
C1 C2 C3 115.1(11)
C1 C2 H2 122.5
C3 C2 H2 122.5
C4 C3 C2 122.8(13)
C4 C3 H3 118.6
C2 C3 H3 118.6
C3 C4 C5 123.4(12)
C3 C4 H4 118.3
C5 C4 H4 118.3
C6 C5 C4 111.1(13)
C6 C5 H5 124.5
C4 C5 H5 124.5
C5 C6 C1 127.2(13)
C5 C6 N2 125.7(13)
C1 C6 N2 107.1(9)
N1 C7 N2 107.9(9)
N1 C7 C8 119.3(8)
N2 C7 C8 132.8(10)
C9 C8 C13 119.9(9)
C9 C8 C7 108.6(9)
C13 C8 C7 131.5(9)
C10 C9 C8 121.1(9)
C10 C9 Pt1 119.1(7)
C8 C9 Pt1 119.6(6)
C11 C10 C9 118.9(9)
C11 C10 C14 132.0(9)
C9 C10 C14 109.1(8)
C10 C11 C12 118.8(10)
C10 C11 H11 120.6
C12 C11 H11 120.6
C13 C12 C11 124.6(11)
C13 C12 H12 117.7
C11 C12 H12 117.7
C12 C13 C8 116.4(10)
C12 C13 H13 121.8
C8 C13 H13 121.8
N3 C14 N4 110.3(7)
N3 C14 C10 118.3(7)
N4 C14 C10 131.4(8)
C16 C15 C20 120.1(8)
C16 C15 N3 132.5(9)
C20 C15 N3 107.4(8)
C15 C16 C17 120.3(10)
C15 C16 H16 119.8
C17 C16 H16 119.8
C18 C17 C16 118.6(10)
C18 C17 H17 120.7
C16 C17 H17 120.7
C19 C18 C17 123.4(10)
C19 C18 H18 118.3
C17 C18 H18 118.3
C18 C19 C20 114.1(10)
C18 C19 H19 123.0
C20 C19 H19 123.0
C15 C20 C19 123.2(9)
C15 C20 N4 107.1(7)
C19 C20 N4 129.6(9)
C22 C21 N2 102.2(10)
C22 C21 H21A 111.3
N2 C21 H21A 111.3
C22 C21 H21B 111.3
N2 C21 H21B 111.3
H21A C21 H21B 109.2
C21 C22 C23 104.6(11)
C21 C22 H22A 110.8
C23 C22 H22A 110.8
C21 C22 H22B 110.8
C23 C22 H22B 110.8
H22A C22 H22B 108.9
C24 C23 C22 105.1(11)
C24 C23 H23A 110.7
C22 C23 H23A 110.7
C24 C23 H23B 110.7
C22 C23 H23B 110.7
H23A C23 H23B 108.8
C23 C24 H24A 109.5
C23 C24 H24B 109.5
H24A C24 H24B 109.5
C23 C24 H24C 109.5
H24A C24 H24C 109.5
H24B C24 H24C 109.5
N4 C25 C26 112.1(7)
N4 C25 H25A 109.2
C26 C25 H25A 109.2
N4 C25 H25B 109.2
C26 C25 H25B 109.2
H25A C25 H25B 107.9
C25 C26 C27 114.2(9)
C25 C26 H26A 108.7
C27 C26 H26A 108.7
C25 C26 H26B 108.7
C27 C26 H26B 108.7
H26A C26 H26B 107.6
C26 C27 C28 109.3(10)
C26 C27 H27A 109.8
C28 C27 H27A 109.8
C26 C27 H27B 109.8
C28 C27 H27B 109.8
H27A C27 H27B 108.3
C27 C28 H28A 109.5
C27 C28 H28B 109.5
H28A C28 H28B 109.5
C27 C28 H28C 109.5
H28A C28 H28C 109.5
H28B C28 H28C 109.5
C30 C29 N5 133.6(8)
C30 C29 C34 121.3(8)
N5 C29 C34 105.1(7)
C29 C30 C31 117.8(9)
C29 C30 H30 121.1
C31 C30 H30 121.1
C32 C31 C30 121.6(10)
C32 C31 H31 119.2
C30 C31 H31 119.2
C33 C32 C31 122.0(10)
C33 C32 H32 119.0
C31 C32 H32 119.0
C32 C33 C34 116.7(10)
C32 C33 H33 121.6
C34 C33 H33 121.6
N6 C34 C29 109.2(7)
N6 C34 C33 130.3(9)
C29 C34 C33 120.5(9)
N5 C35 N6 110.1(7)
N5 C35 C36 117.6(7)
N6 C35 C36 132.3(8)
C37 C36 C41 118.7(8)
C37 C36 C35 109.6(7)
C41 C36 C35 131.7(9)
C36 C37 C38 121.1(8)
C36 C37 Pt2 119.6(6)
C38 C37 Pt2 119.3(7)
C37 C38 C39 119.0(9)
C37 C38 C42 109.9(8)
C39 C38 C42 131.0(9)
C40 C39 C38 118.2(9)
C40 C39 H39 120.9
C38 C39 H39 120.9
C41 C40 C39 122.2(10)
C41 C40 H40 118.9
C39 C40 H40 118.9
C40 C41 C36 120.7(10)
C40 C41 H41 119.6
C36 C41 H41 119.6
N8 C42 N7 109.4(9)
N8 C42 C38 133.2(9)
N7 C42 C38 117.4(8)
N7 C43 C44 131.9(6)
N7 C43 C48 108.1(6)
C44 C43 C48 120.0
C43 C44 C45 120.0
C43 C44 H44 120.0
C45 C44 H44 120.0
C46 C45 C44 120.0
C46 C45 H45 120.0
C44 C45 H45 120.0
C45 C46 C47 120.0
C45 C46 H46 120.0
C47 C46 H46 120.0
C48 C47 C46 120.0
C48 C47 H47 120.0
C46 C47 H47 120.0
C47 C48 C43 120.0
C47 C48 N8 133.2(6)
C43 C48 N8 106.7(6)
N6 C49 C50 109.8(9)
N6 C49 H49A 109.7
C50 C49 H49A 109.7
N6 C49 H49B 109.7
C50 C49 H49B 109.7
H49A C49 H49B 108.2
C49 C50 C51 117.8(14)
C49 C50 H50A 107.8
C51 C50 H50A 107.8
C49 C50 H50B 107.8
C51 C50 H50B 107.8
H50A C50 H50B 107.2
C52 C51 C50 111(2)
C52 C51 H51A 109.5
C50 C51 H51A 109.5
C52 C51 H51B 109.5
C50 C51 H51B 109.5
H51A C51 H51B 108.1
C51 C52 H52A 109.5
C51 C52 H52B 109.5
H52A C52 H52B 109.5
C51 C52 H52C 109.5
H52A C52 H52C 109.5
H52B C52 H52C 109.5
N8 C53 C54 117.6(16)
N8 C53 H53A 107.9
C54 C53 H53A 107.9
N8 C53 H53B 107.9
C54 C53 H53B 107.9
H53A C53 H53B 107.2
C53 C54 C55 108(2)
C53 C54 H54A 110.0
C55 C54 H54A 110.0
C53 C54 H54B 110.0
C55 C54 H54B 110.0
H54A C54 H54B 108.4
C54 C55 C56 109(2)
C54 C55 H55A 109.8
C56 C55 H55A 109.8
C54 C55 H55B 109.9
C56 C55 H55B 109.9
H55A C55 H55B 108.3
C55 C56 H56A 109.5
C55 C56 H56B 109.5
H56A C56 H56B 109.5
C55 C56 H56C 109.5
H56A C56 H56C 109.5
H56B C56 H56C 109.5
C55' C54' H54C 109.1
C55' C54' H54D 109.1
H54C C54' H54D 107.8
C54' C55' C56' 105(2)
C54' C55' H55C 110.7
C56' C55' H55C 110.7
C54' C55' H55D 110.7
C56' C55' H55D 110.7
H55C C55' H55D 108.8
C55' C56' H56D 109.5
C55' C56' H56E 109.5
H56D C56' H56E 109.5
C55' C56' H56F 109.5
H56D C56' H56F 109.5
H56E C56' H56F 109.5
C58 C57 Pt1 176.7(8)
C58 C57 Ag1 87.2(6)
Pt1 C57 Ag1 94.5(4)
C57 C58 C59 170.0(9)
C57 C58 Ag1 62.4(6)
C59 C58 Ag1 127.3(6)
C64 C59 C60 117.5(10)
C64 C59 C58 121.9(9)
C60 C59 C58 120.5(9)
C61 C60 C59 121.9(10)
C61 C60 H60 119.0
C59 C60 H60 119.0
C60 C61 C62 121.1(10)
C60 C61 H61 119.4
C62 C61 H61 119.4
C61 C62 N9 122.5(10)
C61 C62 C63 117.9(10)
N9 C62 C63 119.4(10)
C64 C63 C62 118.8(10)
C64 C63 H63 120.6
C62 C63 H63 120.6
C59 C64 C63 122.5(10)
C59 C64 H64 118.8
C63 C64 H64 118.8
C66 C65 C70 120.0
C66 C65 N9 133.2(10)
C70 C65 N9 106.8(10)
C65 C66 C67 120.0
C65 C66 H66 120.0
C67 C66 H66 120.0
C66 C67 C68 120.0
C66 C67 H67 120.0
C68 C67 H67 120.0
C69 C68 C67 120.0
C69 C68 H68 120.0
C67 C68 H68 120.0
C70 C69 C68 120.0
C70 C69 H69 120.0
C68 C69 H69 120.0
C69 C70 C65 120.0
C69 C70 C71 132.3(10)
C65 C70 C71 107.6(10)
C72 C71 C76 120.0
C72 C71 C70 107.1(10)
C76 C71 C70 132.8(10)
N9 C72 C71 110.4(10)
N9 C72 C73 129.6(10)
C71 C72 C73 120.0
C74 C73 C72 120.0
C74 C73 H73 120.0
C72 C73 H73 120.0
C75 C74 C73 120.0
C75 C74 H74 120.0
C73 C74 H74 120.0
C76 C75 C74 120.0
C76 C75 H75 120.0
C74 C75 H75 120.0
C75 C76 C71 120.0
C75 C76 H76 120.0
C71 C76 H76 120.0
C78 C77 Pt2 177.8(8)
C78 C77 Ag1 93.1(7)
Pt2 C77 Ag1 89.0(3)
C77 C78 C79 167.6(11)
C77 C78 C79' 171.5(11)
C79 C78 C79' 9.6(9)
C77 C78 Ag1 58.5(6)
C79 C78 Ag1 133.2(8)
C79' C78 Ag1 128.5(8)
C80 C79 C84 120.0
C80 C79 C78 118.7(9)
C84 C79 C78 121.3(9)
C81 C80 C79 120.0
C81 C80 H80 120.0
C79 C80 H80 120.0
C80 C81 C82 120.0
C80 C81 H81 120.0
C82 C81 H81 120.0
C83 C82 C81 120.0
C83 C82 N10 114.0(9)
C81 C82 N10 125.2(9)
C84 C83 C82 120.0
C84 C83 H83 120.0
C82 C83 H83 120.0
C83 C84 C79 120.0
C83 C84 H84 120.0
C79 C84 H84 120.0
C80' C79' C84' 120.0
C80' C79' C78 118.7(11)
C84' C79' C78 120.2(11)
C79' C80' C81' 120.0
C79' C80' H80' 120.0
C81' C80' H80' 120.0
C80' C81' C82' 120.0
C80' C81' H81' 120.0
C82' C81' H81' 120.0
N10 C82' C83' 115.5(12)
N10 C82' C81' 124.4(12)
C83' C82' C81' 120.0
C82' C83' C84' 120.0
C82' C83' H83' 120.0
C84' C83' H83' 120.0
C83' C84' C79' 120.0
C83' C84' H84' 120.0
C79' C84' H84' 120.0
N10 C85 C86 125.3(9)
N10 C85 C90 114.7(9)
C86 C85 C90 120.0
C85 C86 C87 120.0
C85 C86 H86 120.0
C87 C86 H86 120.0
C86 C87 C88 120.0
C86 C87 H87 120.0
C88 C87 H87 120.0
C87 C88 C89 120.0
C87 C88 H88 120.0
C89 C88 H88 120.0
C90 C89 C88 120.0
C90 C89 H89 120.0
C88 C89 H89 120.0
C91 C90 C89 136.5(8)
C91 C90 C85 103.4(8)
C89 C90 C85 120.0
C90 C91 C92 108.2(8)
C90 C91 C96 131.6(8)
C92 C91 C96 120.0
N10 C92 C91 110.1(8)
N10 C92 C93 129.9(8)
C91 C92 C93 120.0
C92 C93 C94 120.0
C92 C93 H93 120.0
C94 C93 H93 120.0
C95 C94 C93 120.0
C95 C94 H94 120.0
C93 C94 H94 120.0
C96 C95 C94 120.0
C96 C95 H95 120.0
C94 C95 H95 120.0
C95 C96 C91 120.0
C95 C96 H96 120.0
C91 C96 H96 120.0
O3 S1 O1 114.4(11)
O3 S1 O2 111.8(12)
O1 S1 O2 107.2(11)
O3 S1 C97 107.6(10)
O1 S1 C97 110.2(10)
O2 S1 C97 105.3(11)
F2 C97 F3 110.6(17)
F2 C97 F1 114.0(18)
F3 C97 F1 108.1(16)
F2 C97 S1 109.4(15)
F3 C97 S1 113.0(15)
F1 C97 S1 101.5(12)
O2' S1' O3' 111(2)
O2' S1' O1' 111(2)
O3' S1' O1' 110(2)
O2' S1' C97' 108(2)
O3' S1' C97' 107.4(19)
O1' S1' C97' 108.6(18)
F3' C97' F2' 105(2)
F3' C97' F1' 102(2)
F2' C97' F1' 106(2)
F3' C97' S1' 124(2)
F2' C97' S1' 110(2)
F1' C97' S1' 109.2(17)

loop_
_geom_bond_atom_site_label_1
_geom_bond_atom_site_label_2
_geom_bond_distance
Pt1 C9 1.963(9)
Pt1 N3 2.025(6)
Pt1 N1 2.030(7)
Pt1 C57 2.054(12)
Pt1 Ag1 3.1159(10)
Pt2 C37 1.968(8)
Pt2 C77 2.032(9)
Pt2 N7 2.032(6)
Pt2 N5 2.043(6)
Pt2 Ag1 2.9647(9)
Ag1 C57 2.187(8)
Ag1 C77 2.195(8)
Ag1 C58 2.466(10)
Ag1 C78 2.571(10)
N1 C7 1.373(12)
N1 C1 1.398(11)
N2 C7 1.396(12)
N2 C6 1.423(15)
N2 C21 1.641(16)
N3 C14 1.348(10)
N3 C15 1.406(10)
N4 C14 1.360(9)
N4 C20 1.428(11)
N4 C25 1.490(11)
N5 C35 1.330(10)
N5 C29 1.394(10)
N6 C34 1.363(11)
N6 C35 1.369(10)
N6 C49 1.471(11)
N7 C42 1.361(11)
N7 C43 1.375(9)
N8 C42 1.354(11)
N8 C48 1.385(12)
N8 C53 1.459(14)
N9 C72 1.322(12)
N9 C62 1.410(14)
N9 C65 1.428(14)
N10 C82' 1.313(14)
N10 C85 1.334(10)
N10 C92 1.381(12)
N10 C82 1.509(13)
C1 C2 1.346(14)
C1 C6 1.403(15)
C2 C3 1.402(14)
C2 H2 0.9300
C3 C4 1.377(18)
C3 H3 0.9300
C4 C5 1.402(19)
C4 H4 0.9300
C5 C6 1.359(15)
C5 H5 0.9300
C7 C8 1.423(13)
C8 C9 1.412(12)
C8 C13 1.415(13)
C9 C10 1.402(12)
C10 C11 1.368(13)
C10 C14 1.449(11)
C11 C12 1.408(14)
C11 H11 0.9300
C12 C13 1.360(15)
C12 H12 0.9300
C13 H13 0.9300
C15 C16 1.293(13)
C15 C20 1.382(12)
C16 C17 1.402(13)
C16 H16 0.9300
C17 C18 1.374(15)
C17 H17 0.9300
C18 C19 1.360(15)
C18 H18 0.9300
C19 C20 1.402(12)
C19 H19 0.9300
C21 C22 1.472(14)
C21 H21A 0.9700
C21 H21B 0.9700
C22 C23 1.576(8)
C22 H22A 0.9700
C22 H22B 0.9700
C23 C24 1.561(10)
C23 H23A 0.9700
C23 H23B 0.9700
C24 H24A 0.9600
C24 H24B 0.9600
C24 H24C 0.9600
C25 C26 1.490(11)
C25 H25A 0.9700
C25 H25B 0.9700
C26 C27 1.512(11)
C26 H26A 0.9700
C26 H26B 0.9700
C27 C28 1.555(12)
C27 H27A 0.9700
C27 H27B 0.9700
C28 H28A 0.9600
C28 H28B 0.9600
C28 H28C 0.9600
C29 C30 1.359(11)
C29 C34 1.399(12)
C30 C31 1.395(13)
C30 H30 0.9300
C31 C32 1.378(15)
C31 H31 0.9300
C32 C33 1.360(14)
C32 H32 0.9300
C33 C34 1.431(12)
C33 H33 0.9300
C35 C36 1.471(11)
C36 C37 1.374(12)
C36 C41 1.379(12)
C37 C38 1.399(11)
C38 C39 1.409(14)
C38 C42 1.438(13)
C39 C40 1.365(15)
C39 H39 0.9300
C40 C41 1.360(14)
C40 H40 0.9300
C41 H41 0.9300
C43 C44 1.3900
C43 C48 1.3900
C44 C45 1.3900
C44 H44 0.9300
C45 C46 1.3900
C45 H45 0.9300
C46 C47 1.3900
C46 H46 0.9300
C47 C48 1.3900
C47 H47 0.9300
C49 C50 1.504(17)
C49 H49A 0.9700
C49 H49B 0.9700
C50 C51 1.55(2)
C50 H50A 0.9700
C50 H50B 0.9700
C51 C52 1.43(2)
C51 H51A 0.9700
C51 H51B 0.9700
C52 H52A 0.9600
C52 H52B 0.9600
C52 H52C 0.9600
C53 C54 1.521(17)
C53 H53A 0.9700
C53 H53B 0.9700
C54 C55 1.543(17)
C54 H54A 0.9700
C54 H54B 0.9700
C55 C56 1.546(17)
C55 H55A 0.9700
C55 H55B 0.9700
C56 H56A 0.9600
C56 H56B 0.9600
C56 H56C 0.9600
C54' C55' 1.541(17)
C54' H54C 0.9700
C54' H54D 0.9700
C55' C56' 1.559(17)
C55' H55C 0.9700
C55' H55D 0.9700
C56' H56D 0.9600
C56' H56E 0.9600
C56' H56F 0.9600
C57 C58 1.251(13)
C58 C59 1.417(13)
C59 C64 1.376(13)
C59 C60 1.392(13)
C60 C61 1.363(13)
C60 H60 0.9300
C61 C62 1.393(14)
C61 H61 0.9300
C62 C63 1.427(14)
C63 C64 1.391(14)
C63 H63 0.9300
C64 H64 0.9300
C65 C66 1.3900
C65 C70 1.3900
C66 C67 1.3900
C66 H66 0.9300
C67 C68 1.3900
C67 H67 0.9300
C68 C69 1.3900
C68 H68 0.9300
C69 C70 1.3900
C69 H69 0.9300
C70 C71 1.395(12)
C71 C72 1.3900
C71 C76 1.3900
C72 C73 1.3900
C73 C74 1.3900
C73 H73 0.9300
C74 C75 1.3900
C74 H74 0.9300
C75 C76 1.3900
C75 H75 0.9300
C76 H76 0.9300
C77 C78 1.224(12)
C78 C79 1.393(14)
C78 C79' 1.596(16)
C79 C80 1.3900
C79 C84 1.3900
C80 C81 1.3900
C80 H80 0.9300
C81 C82 1.3900
C81 H81 0.9300
C82 C83 1.3900
C83 C84 1.3900
C83 H83 0.9300
C84 H84 0.9300
C79' C80' 1.3900
C79' C84' 1.3900
C80' C81' 1.3900
C80' H80' 0.9300
C81' C82' 1.3900
C81' H81' 0.9300
C82' C83' 1.3900
C83' C84' 1.3900
C83' H83' 0.9300
C84' H84' 0.9300
C85 C86 1.3900
C85 C90 1.3900
C86 C87 1.3900
C86 H86 0.9300
C87 C88 1.3900
C87 H87 0.9300
C88 C89 1.3900
C88 H88 0.9300
C89 C90 1.3900
C89 H89 0.9300
C90 C91 1.371(12)
C91 C92 1.3900
C91 C96 1.3900
C92 C93 1.3900
C93 C94 1.3900
C93 H93 0.9300
C94 C95 1.3900
C94 H94 0.9300
C95 C96 1.3900
C95 H95 0.9300
C96 H96 0.9300
S1 O3 1.339(13)
S1 O1 1.407(8)
S1 O2 1.428(15)
S1 C97 1.716(10)
C97 F2 1.255(16)
C97 F3 1.259(16)
C97 F1 1.302(9)
S1' O2' 1.395(17)
S1' O3' 1.403(17)
S1' O1' 1.403(17)
S1' C97' 1.694(19)
C97' F3' 1.235(17)
C97' F2' 1.270(17)
C97' F1' 1.285(17)

loop_
_platon_squeeze_void_nr
_platon_squeeze_void_average_x
_platon_squeeze_void_average_y
_platon_squeeze_void_average_z
_platon_squeeze_void_volume
_platon_squeeze_void_count_electrons
_platon_squeeze_void_content
1 0.500 0.500 1.000 598 105 ' '
